data_2206348
loop_
_publ_author_name
'Spek, Anthony L.'
'Jong, Bernard H. W. S. de'

_publ_section_title
;
 Potassium sodium phyllosilicate, K~1.33~Na~0.67~Si~2~O~5~
;
_journal_coeditor_code BR6203
_journal_issue 8
_journal_name_full 'Acta Crystallographica Section E'
_journal_page_first i188
_journal_page_last i190
_journal_paper_doi 10.1107/S1600536805022348
_journal_volume 61
_journal_year 2005
_chemical_compound_source Synthetic
_chemical_formula_iupac 'K1.33 Na0.67 Si2 O5'
_chemical_formula_moiety 'O5 Si2, 1.33K, 0.67Na'
_chemical_formula_structural 'K1.33 Na0.67 Si2 O5'
_chemical_formula_sum 'K1.33 Na0.67 O5 Si2'
_chemical_formula_weight 203.64
_chemical_name_systematic
;
Potassium sodium phyllosilicate
;
_space_group_IT_number 15
_symmetry_cell_setting monoclinic
_symmetry_space_group_name_Hall '-C 2yc'
_symmetry_space_group_name_H-M 'C 1 2/c 1'
_atom_sites_solution_primary direct
_atom_sites_solution_secondary difmap
_cell_angle_alpha 90
_cell_angle_beta 117.820(10)
_cell_angle_gamma 90
_cell_formula_units_Z 12
_cell_length_a 19.6816(15)
_cell_length_b 7.2656(6)
_cell_length_c 12.5710(15)
_cell_measurement_reflns_used 9
_cell_measurement_temperature 150
_cell_measurement_theta_max 14
_cell_measurement_theta_min 10
_cell_volume 1589.9(3)
_computing_cell_refinement 'SET4 (de Boer & Duisenberg, 1984)'
_computing_data_collection 'locally modified CAD-4 Software (Enraf--Nonius, 1989)'
_computing_data_reduction 'HELENA (Spek, 1997)'
_computing_molecular_graphics 'PLATON (Spek, 2003)'
_computing_publication_material PLATON
_computing_structure_refinement 'SHELXL97 (Sheldrick, 1997)'
_computing_structure_solution 'DIRDIF99 (Beurskens <i>et al.</i>, 1999)'
_database_code_amcsd 0010457
_diffrn_ambient_temperature 150
_diffrn_measured_fraction_theta_full 0.999
_diffrn_measured_fraction_theta_max 0.999
_diffrn_measurement_device_type 'Enraf--Nonius TurboCAD-4'
_diffrn_measurement_method \w
_diffrn_radiation_monochromator graphite
_diffrn_radiation_source 'Rotating Anode'
_diffrn_radiation_type MoK\a
_diffrn_radiation_wavelength 0.71073
_diffrn_reflns_av_R_equivalents 0.0679
_diffrn_reflns_av_sigmaI/netI 0.0665
_diffrn_reflns_limit_h_max 8
_diffrn_reflns_limit_h_min -23
_diffrn_reflns_limit_k_max 8
_diffrn_reflns_limit_k_min -8
_diffrn_reflns_limit_l_max 14
_diffrn_reflns_limit_l_min -13
_diffrn_reflns_number 2841
_diffrn_reflns_reduction_process
;
;
_diffrn_reflns_theta_full 25
_diffrn_reflns_theta_max 25
_diffrn_reflns_theta_min 2.34
_diffrn_standards_decay_% 0
_diffrn_standards_interval_time 60
_diffrn_standards_number 1
_exptl_absorpt_coefficient_mu 1.706
_exptl_absorpt_correction_type none
_exptl_crystal_colour colorless
_exptl_crystal_density_diffrn 2.552
_exptl_crystal_density_method 'Not Measured'
_exptl_crystal_description block
_exptl_crystal_F_000 1208
_exptl_crystal_size_max 0.3
_exptl_crystal_size_mid 0.3
_exptl_crystal_size_min 0.2
_refine_diff_density_max 0.649
_refine_diff_density_min -0.919
_refine_ls_extinction_method none
_refine_ls_goodness_of_fit_ref 1.091
_refine_ls_matrix_type full
_refine_ls_number_parameters 123
_refine_ls_number_reflns 1406
_refine_ls_number_restraints 6
_refine_ls_restrained_S_all 1.111
_refine_ls_R_factor_all 0.0633
_refine_ls_R_factor_gt 0.0427
_refine_ls_shift/su_max 0.001
_refine_ls_shift/su_mean 0.000
_refine_ls_structure_factor_coef Fsqd
_refine_ls_weighting_details 'w = 1/[\s^2^(Fo^2^)+(0.0465P)^2^+11.2001P] where P = (Fo^2^+2Fc^2^)/3'
_refine_ls_weighting_scheme calc
_refine_ls_wR_factor_gt 0.1075
_refine_ls_wR_factor_ref 0.1179
_reflns_number_gt 1094
_reflns_number_total 1406
_reflns_threshold_expression I>2\s(I)
_cod_data_source_file br6203.cif
_cod_data_source_block I
_cod_depositor_comments
;
The following automatic conversions were performed:
'_symmetry_cell_setting' value 'Monoclinic' changed to 'monoclinic'
according to '/home/saulius/struct/CIF-dictionaries/cif_core.dic'
dictionary named 'cif_core.dic' version 2.4.1 from 2010-06-29.

Automatic conversion script
Id: cif_fix_enum 1527 2010-12-29 10:47:43Z saulius 

The following automatic conversions were performed:

'_symmetry_cell_setting' value 'Monoclinic' changed to 'monoclinic'
according to /home/saulius/struct/CIF-dictionaries/cif_core.dic
dictionary named 'cif_core.dic' version 2.4.1 from 2010-06-29.

Automatic conversion script
Id: cif_fix_values 1715 2011-07-08 13:25:40Z adriana 
;
_cod_original_sg_symbol_H-M 'C 2/c'
_cod_database_code 2206348
_cod_database_fobs_code 2206348
_amcsd_formula_title K1.33Na.67Si2O5

loop_
_symmetry_equiv_pos_site_id
_space_group_symop_operation_xyz
1 x,y,z
2 -x,y,1/2-z
3 -x,-y,-z
4 x,-y,1/2+z
5 1/2+x,1/2+y,z
6 1/2-x,1/2+y,1/2-z
7 1/2-x,1/2-y,-z
8 1/2+x,1/2-y,1/2+z

loop_
_atom_site_aniso_label
_atom_site_aniso_U_11
_atom_site_aniso_U_22
_atom_site_aniso_U_33
_atom_site_aniso_U_12
_atom_site_aniso_U_13
_atom_site_aniso_U_23
Si1 0.0097(7) 0.0067(7) 0.0070(7) -0.0008(6) 0.0027(6) 0.0011(6)
Si2 0.0094(7) 0.0073(7) 0.0051(7) -0.0010(6) 0.0003(6) 0.0002(6)
Si3 0.0097(8) 0.0075(7) 0.0180(8) -0.0008(6) 0.0030(6) -0.0026(6)
O11 0.026(2) 0.027(2) 0.015(2) 0.005(2) 0.0116(18) 0.0052(18)
O12 0.014(2) 0.012(2) 0.020(2) -0.0015(17) 0.0057(17) 0.0082(17)
O13 0.016(2) 0.011(2) 0.028(2) -0.0030(17) 0.0109(18) -0.0073(18)
O14 0.0137(19) 0.0085(18) 0.0078(17) -0.0016(16) 0.0014(15) 0.0005(15)
O21 0.060(3) 0.023(2) 0.022(2) 0.017(2) 0.031(2) 0.009(2)
O22 0.017(2) 0.010(2) 0.074(4) -0.0042(18) 0.021(2) -0.009(2)
O23 0.039(3) 0.012(3) 0.012(3) 0.0000 -0.012(2) 0.0000
O31 0.018(2) 0.056(3) 0.011(2) -0.007(2) -0.0003(18) -0.008(2)
K1 0.0291(8) 0.0260(8) 0.0241(8) -0.0036(6) 0.0052(6) 0.0052(6)
K2 0.0325(8) 0.0325(8) 0.0125(6) 0.0087(6) 0.0136(6) 0.0084(6)
Na1 0.0224(13) 0.0163(12) 0.0138(11) -0.0039(10) 0.0000(9) 0.0042(9)

loop_
_atom_site_label
_atom_site_fract_x
_atom_site_fract_y
_atom_site_fract_z
_atom_site_U_iso_or_equiv
_atom_site_thermal_displace_type
_atom_site_occupancy
_atom_site_type_symbol
Si1 0.15093(8) 0.3950(2) 0.00188(12) 0.0083(4) Uani 1.000 Si
Si2 0.06654(8) 0.7460(2) -0.11486(12) 0.0085(4) Uani 1.000 Si
Si3 0.32560(8) 0.4508(2) 0.11444(14) 0.0131(4) Uani 1.000 Si
O11 0.1430(2) 0.3936(6) 0.1196(3) 0.0219(12) Uani 1.000 O
O12 0.2340(2) 0.4647(5) 0.0170(3) 0.0162(12) Uani 1.000 O
O13 0.1349(2) 0.1899(6) -0.0584(4) 0.0181(12) Uani 1.000 O
O14 0.0870(2) 0.5250(5) -0.1061(3) 0.0114(10) Uani 1.000 O
O21 0.0425(3) 0.8137(6) -0.0203(4) 0.0303(14) Uani 1.000 O
O22 0.1441(2) 0.8450(6) -0.1007(5) 0.0338(16) Uani 1.000 O
O23 0.00000 0.7746(8) -0.25000 0.0305(17) Uani 1.000 O
O31 0.3418(2) 0.4068(7) 0.2448(3) 0.0311(14) Uani 1.000 O
K1 0.06258(9) 0.6274(2) 0.16520(13) 0.0293(5) Uani 1.000 K
K2 0.25138(8) 0.3240(2) 0.33695(11) 0.0246(4) Uani 1.000 K
Na1 0.08060(13) 0.0864(3) 0.09417(19) 0.0209(7) Uani 1.000 Na

loop_
_atom_type_symbol
_atom_type_description
_atom_type_scat_dispersion_real
_atom_type_scat_dispersion_imag
_atom_type_scat_source
Si Si 0.0817 0.0704 'International Tables Vol C Tables 4.2.6.8 and 6.1.1.4'
O O 0.0106 0.0060 'International Tables Vol C Tables 4.2.6.8 and 6.1.1.4'
Na Na 0.0362 0.0249 'International Tables Vol C Tables 4.2.6.8 and 6.1.1.4'
K K 0.2009 0.2494 'International Tables Vol C Tables 4.2.6.8 and 6.1.1.4'

loop_
_geom_angle_atom_site_label_1
_geom_angle_atom_site_label_2
_geom_angle_atom_site_label_3
_geom_angle_site_symmetry_1
_geom_angle_site_symmetry_3
_geom_angle
_geom_angle_publ_flag
O11 Si1 O12 . . 115.4(2) no
O11 Si1 O13 . . 110.6(2) no
O11 Si1 O14 . . 114.1(2) no
O12 Si1 O13 . . 107.6(2) no
O12 Si1 O14 . . 104.8(2) no
O13 Si1 O14 . . 103.4(2) no
O14 Si2 O21 . . 114.3(2) no
O14 Si2 O22 . . 103.7(2) no
O14 Si2 O23 . . 104.5(2) no
O21 Si2 O22 . . 112.6(3) no
O21 Si2 O23 . . 112.4(2) no
O22 Si2 O23 . . 108.7(2) no
O12 Si3 O31 . . 114.4(2) no
O12 Si3 O13 . 7_555 107.2(2) no
O12 Si3 O22 . 7_565 101.1(2) no
O13 Si3 O31 7_555 . 115.1(3) no
O22 Si3 O31 7_565 . 113.1(3) no
O13 Si3 O22 7_555 7_565 104.6(3) no
Si1 O12 Si3 . . 139.2(2) no
Si1 O13 Si3 . 7_555 138.1(3) no
Si1 O14 Si2 . . 133.0(2) no
Si2 O22 Si3 . 7_565 139.6(3) no
Si2 O23 Si2 . 2_554 165.1(4) no

loop_
_geom_bond_atom_site_label_1
_geom_bond_atom_site_label_2
_geom_bond_site_symmetry_2
_geom_bond_distance
_geom_bond_publ_flag
Si1 O11 . 1.559(4) yes
Si1 O12 . 1.636(5) yes
Si1 O13 . 1.634(5) yes
Si1 O14 . 1.650(4) yes
Si2 O14 . 1.647(4) yes
Si2 O21 . 1.550(6) yes
Si2 O22 . 1.620(5) yes
Si2 O23 . 1.6024(16) yes
Si3 O12 . 1.643(4) yes
Si3 O31 . 1.550(4) yes
Si3 O13 7_555 1.630(5) yes
Si3 O22 7_565 1.638(5) yes
K1 O11 . 2.563(5) yes
K1 O21 . 2.562(5) yes
K1 O14 3_565 2.899(5) yes
K1 O14 4_565 2.904(4) yes
K1 O13 4_565 3.353(5) yes
K1 O31 6_555 2.637(5) yes
K2 O11 . 2.614(4) yes
K2 O31 . 2.607(5) yes
K2 O12 4_565 2.884(4) yes
K2 O22 4_565 2.850(5) yes
K2 O22 6_545 2.980(6) yes
K2 O12 6_545 3.127(4) yes
Na1 O11 . 2.495(5) yes
Na1 O13 . 2.702(5) yes
Na1 O21 1_545 2.356(5) yes
Na1 O21 3_565 2.271(7) yes
Na1 O31 6_545 2.291(5) yes

loop_
_cod_related_entry_id
_cod_related_entry_database
_cod_related_entry_code
1 AMCSD 0010457
